data_2226262
loop_
_publ_author_name
'Xia, Jin Hong'
'Liu, Bao Yu'
'Liu, Zheng'

_publ_section_title
;
 2-(2-{[2-(4-Pyridylcarbonyl)hydrazinylidene]methyl}phenoxy)acetic acid
;
_journal_coeditor_code RK2197
_journal_issue 6
_journal_name_full 'Acta Crystallographica Section E'
_journal_page_first o1341
_journal_paper_doi 10.1107/S1600536810017083
_journal_volume 66
_journal_year 2010
_chemical_formula_iupac 'C15 H13 N3 O4'
_chemical_formula_moiety 'C15 H13 N3 O4'
_chemical_formula_sum 'C15 H13 N3 O4'
_chemical_formula_weight 299.28
_chemical_name_systematic
;
2-(2-{[2-(4-Pyridylcarbonyl)hydrazinylidene]methyl}phenoxy)acetic acid
;
_space_group_IT_number 29
_symmetry_cell_setting orthorhombic
_symmetry_space_group_name_Hall 'P 2c -2ac'
_symmetry_space_group_name_H-M 'P c a 21'
_atom_sites_solution_hydrogens geom
_atom_sites_solution_primary direct
_atom_sites_solution_secondary difmap
_audit_creation_method SHELXL97
_cell_angle_alpha 90.00
_cell_angle_beta 90.00
_cell_angle_gamma 90.00
_cell_formula_units_Z 4
_cell_length_a 12.8099(12)
_cell_length_b 4.9435(5)
_cell_length_c 21.921(2)
_cell_measurement_reflns_used 4508
_cell_measurement_temperature 296(2)
_cell_measurement_theta_max 27.84
_cell_measurement_theta_min 3.18
_cell_volume 1388.2(2)
_computing_cell_refinement '<i>SAINT</i> (Bruker, 2004)'
_computing_data_collection '<i>APEX2</i> (Bruker, 2004)'
_computing_data_reduction '<i>SAINT</i> (Bruker, 2004)'
_computing_molecular_graphics '<i>SHELXTL</i> (Sheldrick, 2008)'
_computing_publication_material '<i>SHELXTL</i> (Sheldrick, 2008)'
_computing_structure_refinement '<i>SHELXL97</i> (Sheldrick, 2008)'
_computing_structure_solution '<i>SHELXS97</i> (Sheldrick, 2008)'
_diffrn_ambient_temperature 296(2)
_diffrn_measured_fraction_theta_full 0.999
_diffrn_measured_fraction_theta_max 0.999
_diffrn_measurement_device_type 'Bruker APEXII CCD'
_diffrn_measurement_method '\f and \w'
_diffrn_radiation_monochromator graphite
_diffrn_radiation_source 'fine-focus sealed tube'
_diffrn_radiation_type MoK\a
_diffrn_radiation_wavelength 0.71073
_diffrn_reflns_av_R_equivalents 0.0226
_diffrn_reflns_av_sigmaI/netI 0.0214
_diffrn_reflns_limit_h_max 16
_diffrn_reflns_limit_h_min -15
_diffrn_reflns_limit_k_max 6
_diffrn_reflns_limit_k_min -6
_diffrn_reflns_limit_l_max 28
_diffrn_reflns_limit_l_min -28
_diffrn_reflns_number 11436
_diffrn_reflns_theta_full 27.49
_diffrn_reflns_theta_max 27.49
_diffrn_reflns_theta_min 3.18
_exptl_absorpt_coefficient_mu 0.106
_exptl_absorpt_correction_T_max 0.9811
_exptl_absorpt_correction_T_min 0.9497
_exptl_absorpt_correction_type multi-scan
_exptl_absorpt_process_details '(<i>SADABS</i>; Bruker, 1998)'
_exptl_crystal_colour yellow
_exptl_crystal_density_diffrn 1.432
_exptl_crystal_density_method 'not measured'
_exptl_crystal_description block
_exptl_crystal_F_000 624
_exptl_crystal_size_max 0.49
_exptl_crystal_size_mid 0.21
_exptl_crystal_size_min 0.18
_refine_diff_density_max 0.167
_refine_diff_density_min -0.155
_refine_ls_extinction_method none
_refine_ls_goodness_of_fit_ref 1.016
_refine_ls_hydrogen_treatment constr
_refine_ls_matrix_type full
_refine_ls_number_parameters 200
_refine_ls_number_reflns 3189
_refine_ls_number_restraints 1
_refine_ls_restrained_S_all 1.016
_refine_ls_R_factor_all 0.0379
_refine_ls_R_factor_gt 0.0326
_refine_ls_shift/su_max 0.000
_refine_ls_shift/su_mean 0.000
_refine_ls_structure_factor_coef Fsqd
_refine_ls_weighting_details 'calc w=1/[\s^2^(Fo^2^)+(0.0240P)^2^+0.3950P] where P=(Fo^2^+2Fc^2^)/3'
_refine_ls_weighting_scheme calc
_refine_ls_wR_factor_gt 0.0680
_refine_ls_wR_factor_ref 0.0708
_reflns_number_gt 2891
_reflns_number_total 3189
_reflns_threshold_expression I>2\s(I)
_cod_data_source_file rk2197.cif
_cod_data_source_block I
_cod_depositor_comments
;
The following automatic conversions were performed:
'_symmetry_cell_setting' value 'Orthorhombic' changed to 'orthorhombic'
according to '/home/saulius/struct/CIF-dictionaries/cif_core.dic'
dictionary named 'cif_core.dic' version 2.4.1 from 2010-06-29.

Automatic conversion script
Id: cif_fix_enum 1527 2010-12-29 10:47:43Z saulius 
;
_cod_database_code 2226262
_cod_database_fobs_code 2226262

loop_
_symmetry_equiv_pos_as_xyz
'x, y, z'
'-x, -y, z+1/2'
'-x+1/2, y, z+1/2'
'x+1/2, -y, z'

loop_
_atom_site_type_symbol
_atom_site_label
_atom_site_fract_x
_atom_site_fract_y
_atom_site_fract_z
_atom_site_U_iso_or_equiv
_atom_site_adp_type
_atom_site_calc_flag
_atom_site_refinement_flags
_atom_site_occupancy
_atom_site_disorder_assembly
_atom_site_disorder_group
C C1 0.40315(13) -0.2335(4) 0.17829(9) 0.0418(4) Uani d . 1 . .
H H1 0.4671 -0.3216 0.1815 0.050 Uiso calc R 1 . .
C C2 0.32247(13) -0.3168(4) 0.21532(8) 0.0367(4) Uani d . 1 . .
H H2 0.3320 -0.4593 0.2424 0.044 Uiso calc R 1 . .
C C3 0.22713(13) -0.1862(3) 0.21176(7) 0.0296(3) Uani d . 1 . .
C C4 0.21671(14) 0.0228(3) 0.16999(7) 0.0362(4) Uani d . 1 . .
H H4 0.1539 0.1154 0.1661 0.043 Uiso calc R 1 . .
C C5 0.30128(15) 0.0903(4) 0.13447(8) 0.0435(4) Uani d . 1 . .
H H5 0.2935 0.2295 0.1063 0.052 Uiso calc R 1 . .
C C6 0.13817(12) -0.2813(3) 0.25116(7) 0.0301(3) Uani d . 1 . .
C C7 -0.04427(13) 0.0500(3) 0.33975(7) 0.0315(3) Uani d . 1 . .
H H7 -0.0125 0.2188 0.3371 0.038 Uiso calc R 1 . .
C C8 -0.13670(12) 0.0137(3) 0.37849(7) 0.0298(3) Uani d . 1 . .
C C9 -0.21215(14) -0.1804(4) 0.36554(8) 0.0389(4) Uani d . 1 . .
H H9 -0.2033 -0.2925 0.3319 0.047 Uiso calc R 1 . .
C C10 -0.29905(14) -0.2103(4) 0.40121(9) 0.0424(4) Uani d . 1 . .
H H10 -0.3485 -0.3415 0.3917 0.051 Uiso calc R 1 . .
C C11 -0.31293(13) -0.0451(4) 0.45126(9) 0.0452(5) Uani d . 1 . .
H H11 -0.3725 -0.0636 0.4752 0.054 Uiso calc R 1 . .
C C12 -0.23880(15) 0.1482(4) 0.46622(8) 0.0405(4) Uani d . 1 . .
H H12 -0.2483 0.2577 0.5003 0.049 Uiso calc R 1 . .
C C13 -0.15039(13) 0.1779(3) 0.43020(7) 0.0309(3) Uani d . 1 . .
C C14 -0.08010(16) 0.5251(4) 0.49371(8) 0.0418(4) Uani d . 1 . .
H H14A -0.1499 0.6013 0.4946 0.050 Uiso calc R 1 . .
H H14B -0.0312 0.6739 0.4897 0.050 Uiso calc R 1 . .
C C15 -0.06001(13) 0.3840(3) 0.55373(8) 0.0356(4) Uani d . 1 . .
N N1 0.39396(12) -0.0327(3) 0.13816(7) 0.0420(3) Uani d . 1 . .
N N2 0.07678(10) -0.0839(3) 0.27315(6) 0.0330(3) Uani d . 1 . .
H H2A 0.0898 0.0824 0.2645 0.040 Uiso calc R 1 . .
N N3 -0.00745(11) -0.1488(3) 0.30979(6) 0.0340(3) Uani d . 1 . .
O O1 0.12591(11) -0.5216(2) 0.26232(7) 0.0448(3) Uani d . 1 . .
O O2 -0.07106(9) 0.3570(2) 0.44137(5) 0.0368(3) Uani d . 1 . .
O O3 -0.08545(13) 0.4859(3) 0.60119(6) 0.0572(4) Uani d . 1 . .
O O4 -0.01015(11) 0.1540(3) 0.54842(6) 0.0478(3) Uani d . 1 . .
H H4A 0.0110 0.1059 0.5820 0.072 Uiso calc R 1 . .

loop_
_atom_site_aniso_label
_atom_site_aniso_U_11
_atom_site_aniso_U_22
_atom_site_aniso_U_33
_atom_site_aniso_U_12
_atom_site_aniso_U_13
_atom_site_aniso_U_23
C1 0.0328(9) 0.0503(10) 0.0421(10) 0.0020(8) 0.0033(8) 0.0005(9)
C2 0.0386(9) 0.0369(9) 0.0346(8) 0.0012(7) 0.0031(7) 0.0057(7)
C3 0.0344(8) 0.0269(7) 0.0275(7) -0.0027(6) 0.0038(6) -0.0025(6)
C4 0.0378(9) 0.0334(8) 0.0373(9) 0.0048(7) 0.0067(7) 0.0048(7)
C5 0.0541(11) 0.0383(9) 0.0381(9) -0.0008(8) 0.0103(9) 0.0073(8)
C6 0.0323(8) 0.0278(8) 0.0301(8) -0.0019(7) 0.0026(7) 0.0007(6)
C7 0.0332(9) 0.0333(8) 0.0280(8) -0.0021(7) -0.0003(7) 0.0008(7)
C8 0.0277(8) 0.0350(8) 0.0268(7) 0.0037(6) -0.0011(6) 0.0026(7)
C9 0.0353(9) 0.0464(10) 0.0351(9) -0.0022(8) -0.0037(7) -0.0041(8)
C10 0.0281(8) 0.0508(11) 0.0481(10) -0.0051(8) -0.0035(8) 0.0056(9)
C11 0.0283(8) 0.0622(12) 0.0451(10) 0.0024(8) 0.0101(8) 0.0113(9)
C12 0.0399(10) 0.0475(10) 0.0340(8) 0.0093(8) 0.0064(8) -0.0011(8)
C13 0.0325(8) 0.0323(8) 0.0279(8) 0.0052(7) -0.0015(6) 0.0040(7)
C14 0.0523(11) 0.0339(9) 0.0393(9) 0.0047(8) -0.0032(8) -0.0066(8)
C15 0.0337(8) 0.0383(8) 0.0348(8) -0.0010(7) -0.0024(7) -0.0064(8)
N1 0.0413(8) 0.0468(9) 0.0380(8) -0.0091(7) 0.0111(7) 0.0012(8)
N2 0.0370(7) 0.0245(6) 0.0374(7) -0.0034(6) 0.0110(6) 0.0001(6)
N3 0.0345(7) 0.0330(7) 0.0344(7) -0.0016(6) 0.0085(6) 0.0017(6)
O1 0.0527(7) 0.0247(6) 0.0571(7) -0.0024(5) 0.0169(6) 0.0047(6)
O2 0.0426(7) 0.0373(6) 0.0304(6) -0.0024(5) 0.0009(5) -0.0027(5)
O3 0.0763(10) 0.0575(9) 0.0378(7) 0.0115(8) 0.0043(7) -0.0142(7)
O4 0.0540(8) 0.0562(8) 0.0331(6) 0.0224(6) -0.0052(6) -0.0021(6)

loop_
_atom_type_symbol
_atom_type_description
_atom_type_scat_dispersion_real
_atom_type_scat_dispersion_imag
_atom_type_scat_source
C C 0.0033 0.0016 'International Tables Vol C Tables 4.2.6.8 and 6.1.1.4'
H H 0.0000 0.0000 'International Tables Vol C Tables 4.2.6.8 and 6.1.1.4'
N N 0.0061 0.0033 'International Tables Vol C Tables 4.2.6.8 and 6.1.1.4'
O O 0.0106 0.0060 'International Tables Vol C Tables 4.2.6.8 and 6.1.1.4'

loop_
_geom_angle_atom_site_label_1
_geom_angle_atom_site_label_2
_geom_angle_atom_site_label_3
_geom_angle_site_symmetry_1
_geom_angle_site_symmetry_3
_geom_angle
_geom_angle_publ_flag
N1 C1 C2 . . 123.09(16) ?
N1 C1 H1 . . 118.5 ?
C2 C1 H1 . . 118.5 ?
C1 C2 C3 . . 119.32(16) ?
C1 C2 H2 . . 120.3 ?
C3 C2 H2 . . 120.3 ?
C2 C3 C4 . . 118.02(15) ?
C2 C3 C6 . . 119.35(14) ?
C4 C3 C6 . . 122.59(15) ?
C5 C4 C3 . . 118.59(17) ?
C5 C4 H4 . . 120.7 ?
C3 C4 H4 . . 120.7 ?
N1 C5 C4 . . 123.72(17) ?
N1 C5 H5 . . 118.1 ?
C4 C5 H5 . . 118.1 ?
O1 C6 N2 . . 123.98(15) ?
O1 C6 C3 . . 121.04(14) ?
N2 C6 C3 . . 114.97(13) ?
N3 C7 C8 . . 120.21(14) ?
N3 C7 H7 . . 119.9 ?
C8 C7 H7 . . 119.9 ?
C9 C8 C13 . . 118.44(15) ?
C9 C8 C7 . . 121.77(15) ?
C13 C8 C7 . . 119.79(14) ?
C10 C9 C8 . . 121.54(17) ?
C10 C9 H9 . . 119.2 ?
C8 C9 H9 . . 119.2 ?
C9 C10 C11 . . 119.70(17) ?
C9 C10 H10 . . 120.1 ?
C11 C10 H10 . . 120.1 ?
C10 C11 C12 . . 120.53(16) ?
C10 C11 H11 . . 119.7 ?
C12 C11 H11 . . 119.7 ?
C13 C12 C11 . . 119.79(16) ?
C13 C12 H12 . . 120.1 ?
C11 C12 H12 . . 120.1 ?
O2 C13 C12 . . 124.86(15) ?
O2 C13 C8 . . 115.15(13) ?
C12 C13 C8 . . 119.98(15) ?
O2 C14 C15 . . 114.78(14) ?
O2 C14 H14A . . 108.6 ?
C15 C14 H14A . . 108.6 ?
O2 C14 H14B . . 108.6 ?
C15 C14 H14B . . 108.6 ?
H14A C14 H14B . . 107.5 ?
O3 C15 O4 . . 125.00(18) ?
O3 C15 C14 . . 120.95(16) ?
O4 C15 C14 . . 113.99(15) ?
C1 N1 C5 . . 117.24(15) ?
C6 N2 N3 . . 119.78(13) ?
C6 N2 H2A . . 120.1 ?
N3 N2 H2A . . 120.1 ?
C7 N3 N2 . . 114.18(13) ?
C13 O2 C14 . . 117.50(14) ?
C15 O4 H4A . . 109.5 ?

loop_
_geom_bond_atom_site_label_1
_geom_bond_atom_site_label_2
_geom_bond_site_symmetry_2
_geom_bond_distance
_geom_bond_publ_flag
C1 N1 . 1.332(2) ?
C1 C2 . 1.377(2) ?
C1 H1 . 0.9300 ?
C2 C3 . 1.384(2) ?
C2 H2 . 0.9300 ?
C3 C4 . 1.387(2) ?
C3 C6 . 1.505(2) ?
C4 C5 . 1.375(3) ?
C4 H4 . 0.9300 ?
C5 N1 . 1.336(2) ?
C5 H5 . 0.9300 ?
C6 O1 . 1.2226(19) ?
C6 N2 . 1.343(2) ?
C7 N3 . 1.273(2) ?
C7 C8 . 1.468(2) ?
C7 H7 . 0.9300 ?
C8 C9 . 1.391(2) ?
C8 C13 . 1.405(2) ?
C9 C10 . 1.368(2) ?
C9 H9 . 0.9300 ?
C10 C11 . 1.379(3) ?
C10 H10 . 0.9300 ?
C11 C12 . 1.387(3) ?
C11 H11 . 0.9300 ?
C12 C13 . 1.388(2) ?
C12 H12 . 0.9300 ?
C13 O2 . 1.3699(19) ?
C14 O2 . 1.421(2) ?
C14 C15 . 1.511(3) ?
C14 H14A . 0.9700 ?
C14 H14B . 0.9700 ?
C15 O3 . 1.201(2) ?
C15 O4 . 1.309(2) ?
N2 N3 . 1.3828(18) ?
N2 H2A . 0.8600 ?
O4 H4A . 0.8200 ?

loop_
_geom_hbond_atom_site_label_D
_geom_hbond_atom_site_label_H
_geom_hbond_atom_site_label_A
_geom_hbond_site_symmetry_A
_geom_hbond_distance_DH
_geom_hbond_distance_HA
_geom_hbond_distance_DA
_geom_hbond_angle_DHA
N2 H2A O1 1_565 0.8600 2.0100 2.8599(18) 168.00
O4 H4A N1 3 0.8200 1.8600 2.6337(19) 156.4
C1 H1 O3 3_544 0.9300 2.5100 3.199(2) 131.00
C4 H4 O3 2_564 0.9300 2.5800 3.315(2) 136.00
C11 H11 O4 4_455 0.9300 2.4300 3.347(2) 171.00

loop_
_geom_torsion_atom_site_label_1
_geom_torsion_atom_site_label_2
_geom_torsion_atom_site_label_3
_geom_torsion_atom_site_label_4
_geom_torsion_site_symmetry_1
_geom_torsion_site_symmetry_2
_geom_torsion_site_symmetry_3
_geom_torsion_site_symmetry_4
_geom_torsion
_geom_torsion_publ_flag
N1 C1 C2 C3 . . . . -0.7(3) ?
C1 C2 C3 C4 . . . . 0.8(2) ?
C1 C2 C3 C6 . . . . 178.57(15) ?
C2 C3 C4 C5 . . . . -0.2(2) ?
C6 C3 C4 C5 . . . . -177.86(16) ?
C3 C4 C5 N1 . . . . -0.6(3) ?
C2 C3 C6 O1 . . . . -36.1(2) ?
C4 C3 C6 O1 . . . . 141.58(18) ?
C2 C3 C6 N2 . . . . 142.74(15) ?
C4 C3 C6 N2 . . . . -39.6(2) ?
N3 C7 C8 C9 . . . . -28.5(2) ?
N3 C7 C8 C13 . . . . 151.42(15) ?
C13 C8 C9 C10 . . . . 1.2(3) ?
C7 C8 C9 C10 . . . . -178.87(17) ?
C8 C9 C10 C11 . . . . 0.0(3) ?
C9 C10 C11 C12 . . . . -1.0(3) ?
C10 C11 C12 C13 . . . . 0.7(3) ?
C11 C12 C13 O2 . . . . -178.35(16) ?
C11 C12 C13 C8 . . . . 0.5(2) ?
C9 C8 C13 O2 . . . . 177.56(14) ?
C7 C8 C13 O2 . . . . -2.4(2) ?
C9 C8 C13 C12 . . . . -1.4(2) ?
C7 C8 C13 C12 . . . . 178.62(15) ?
O2 C14 C15 O3 . . . . -164.70(17) ?
O2 C14 C15 O4 . . . . 17.9(2) ?
C2 C1 N1 C5 . . . . -0.1(3) ?
C4 C5 N1 C1 . . . . 0.8(3) ?
O1 C6 N2 N3 . . . . -1.4(3) ?
C3 C6 N2 N3 . . . . 179.86(13) ?
C8 C7 N3 N2 . . . . 177.30(14) ?
C6 N2 N3 C7 . . . . 163.73(15) ?
C12 C13 O2 C14 . . . . -0.1(2) ?
C8 C13 O2 C14 . . . . -178.99(14) ?
C15 C14 O2 C13 . . . . 74.9(2) ?

loop_
_cod_related_entry_id
_cod_related_entry_database
_cod_related_entry_code
1 ChemSpider 4938702
